data_2220490
loop_
_publ_author_name
'Khawar Rauf, M.'
'Bolte, Michael'
'Badshah, Amin'

_publ_section_title
;
 1-(2,6-Dichlorobenzoyl)-3-(3,5-dichlorophenyl)thiourea
;
_journal_coeditor_code FL2225
_journal_issue 1
_journal_name_full 'Acta Crystallographica Section E'
_journal_page_first o177
_journal_paper_doi 10.1107/S1600536808042736
_journal_volume 65
_journal_year 2009
_chemical_formula_iupac 'C14 H8 Cl4 N2 O S'
_chemical_formula_moiety 'C14 H8 Cl4 N2 O S'
_chemical_formula_sum 'C14 H8 Cl4 N2 O S'
_chemical_formula_weight 394.08
_chemical_name_systematic
;
1-(2,6-Dichlorobenzoyl)-3-(3,5-dichlorophenyl)thiourea
;
_space_group_IT_number 14
_symmetry_cell_setting monoclinic
_symmetry_space_group_name_Hall '-P 2ybc'
_symmetry_space_group_name_H-M 'P 1 21/c 1'
_atom_sites_solution_hydrogens geom
_atom_sites_solution_primary direct
_atom_sites_solution_secondary difmap
_audit_creation_method SHELXL-97
_cell_angle_alpha 90.00
_cell_angle_beta 97.250(7)
_cell_angle_gamma 90.00
_cell_formula_units_Z 4
_cell_length_a 14.7737(13)
_cell_length_b 10.3744(6)
_cell_length_c 10.6935(11)
_cell_measurement_reflns_used 13230
_cell_measurement_temperature 173(2)
_cell_measurement_theta_max 27.8
_cell_measurement_theta_min 3.8
_cell_volume 1625.9(2)
_computing_cell_refinement 'X-AREA (Stoe & Cie, 2001)'
_computing_data_collection 'X-AREA (Stoe & Cie, 2001)'
_computing_data_reduction 'X-AREA (Stoe & Cie, 2001)'
_computing_molecular_graphics 'XP in SHELXTL-Plus (Sheldrick, 2008)'
_computing_publication_material 'SHELXL97 (Sheldrick, 2008)'
_computing_structure_refinement 'SHELXL97 (Sheldrick, 2008)'
_computing_structure_solution 'SHELXS97 (Sheldrick, 2008)'
_diffrn_ambient_temperature 173(2)
_diffrn_measured_fraction_theta_full 0.995
_diffrn_measured_fraction_theta_max 0.993
_diffrn_measurement_device_type 'Stoe IPDSII two-circle'
_diffrn_measurement_method \w
_diffrn_radiation_monochromator graphite
_diffrn_radiation_source 'fine-focus sealed tube'
_diffrn_radiation_type MoK\a
_diffrn_radiation_wavelength 0.71073
_diffrn_reflns_av_R_equivalents 0.0457
_diffrn_reflns_av_sigmaI/netI 0.0314
_diffrn_reflns_limit_h_max 19
_diffrn_reflns_limit_h_min -19
_diffrn_reflns_limit_k_max 13
_diffrn_reflns_limit_k_min -13
_diffrn_reflns_limit_l_max 13
_diffrn_reflns_limit_l_min -10
_diffrn_reflns_number 12823
_diffrn_reflns_theta_full 25.00
_diffrn_reflns_theta_max 27.54
_diffrn_reflns_theta_min 3.73
_diffrn_standards_number 0
_exptl_absorpt_coefficient_mu 0.857
_exptl_absorpt_correction_T_max 0.8406
_exptl_absorpt_correction_T_min 0.7149
_exptl_absorpt_correction_type multi-scan
_exptl_absorpt_process_details '(MULABS; Spek, 2003; Blessing, 1995)'
_exptl_crystal_colour colourless
_exptl_crystal_density_diffrn 1.610
_exptl_crystal_density_method 'not measured'
_exptl_crystal_description plate
_exptl_crystal_F_000 792
_exptl_crystal_size_max 0.42
_exptl_crystal_size_mid 0.38
_exptl_crystal_size_min 0.21
_refine_diff_density_max 0.438
_refine_diff_density_min -0.361
_refine_ls_extinction_coef 0.0246(15)
_refine_ls_extinction_expression Fc^*^=kFc[1+0.001xFc^2^\l^3^/sin(2\q)]^-1/4^
_refine_ls_extinction_method 'SHELXL97 (Sheldrick, 2008)'
_refine_ls_goodness_of_fit_ref 1.045
_refine_ls_hydrogen_treatment mixed
_refine_ls_matrix_type full
_refine_ls_number_parameters 208
_refine_ls_number_reflns 3724
_refine_ls_number_restraints 0
_refine_ls_restrained_S_all 1.045
_refine_ls_R_factor_all 0.0367
_refine_ls_R_factor_gt 0.0317
_refine_ls_shift/su_max 0.001
_refine_ls_shift/su_mean 0.000
_refine_ls_structure_factor_coef Fsqd
_refine_ls_weighting_details 'calc w=1/[\s^2^(Fo^2^)+(0.0525P)^2^+0.486P] where P=(Fo^2^+2Fc^2^)/3'
_refine_ls_weighting_scheme calc
_refine_ls_wR_factor_gt 0.0843
_refine_ls_wR_factor_ref 0.0867
_reflns_number_gt 3306
_reflns_number_total 3724
_reflns_threshold_expression I>2\s(I)
_cod_data_source_file fl2225.cif
_cod_data_source_block I
_cod_depositor_comments
;
The following automatic conversions were performed:
'_symmetry_cell_setting' value 'Monoclinic' changed to 'monoclinic'
according to '/home/saulius/struct/CIF-dictionaries/cif_core.dic'
dictionary named 'cif_core.dic' version 2.4.1 from 2010-06-29.

Automatic conversion script
Id: cif_fix_enum 1527 2010-12-29 10:47:43Z saulius 

The following automatic conversions were performed:

'_symmetry_cell_setting' value 'Monoclinic' changed to 'monoclinic'
according to /home/saulius/struct/CIF-dictionaries/cif_core.dic
dictionary named 'cif_core.dic' version 2.4.1 from 2010-06-29.

Automatic conversion script
Id: cif_fix_values 1715 2011-07-08 13:25:40Z adriana 
;
_cod_original_sg_symbol_H-M 'P 21/c'
_cod_database_code 2220490
_cod_database_fobs_code 2220490

loop_
_symmetry_equiv_pos_as_xyz
'x, y, z'
'-x, y+1/2, -z+1/2'
'-x, -y, -z'
'x, -y-1/2, z-1/2'

loop_
_atom_site_type_symbol
_atom_site_label
_atom_site_fract_x
_atom_site_fract_y
_atom_site_fract_z
_atom_site_U_iso_or_equiv
_atom_site_adp_type
_atom_site_calc_flag
_atom_site_refinement_flags
_atom_site_occupancy
_atom_site_disorder_assembly
_atom_site_disorder_group
Cl Cl1 0.35875(3) 0.16745(4) 0.09234(4) 0.02939(13) Uani d . 1 . .
Cl Cl2 0.39163(3) 0.58457(4) 0.39696(4) 0.02796(12) Uani d . 1 . .
Cl Cl3 0.93189(3) 0.14605(4) 0.52460(4) 0.03065(13) Uani d . 1 . .
Cl Cl4 0.97033(3) 0.59117(4) 0.27286(4) 0.02639(12) Uani d . 1 . .
C C1 0.46669(10) 0.35599(15) 0.26849(14) 0.0171(3) Uani d . 1 . .
O O1 0.50255(7) 0.29825(13) 0.36158(11) 0.0257(3) Uani d . 1 . .
N N1 0.51344(8) 0.40910(14) 0.17722(13) 0.0185(3) Uani d . 1 . .
H H1 0.4844(15) 0.443(2) 0.115(2) 0.028(5) Uiso d . 1 . .
S S1 0.64669(2) 0.48065(5) 0.04928(4) 0.02559(13) Uani d . 1 . .
C C2 0.60770(10) 0.41647(15) 0.17586(15) 0.0168(3) Uani d . 1 . .
N N2 0.65773(8) 0.36848(14) 0.27949(13) 0.0178(3) Uani d . 1 . .
H H2 0.6248(15) 0.327(2) 0.333(2) 0.033(6) Uiso d . 1 . .
C C11 0.36443(10) 0.37608(15) 0.24447(14) 0.0170(3) Uani d . 1 . .
C C12 0.30851(10) 0.29239(16) 0.16745(15) 0.0196(3) Uani d . 1 . .
C C13 0.21408(11) 0.30756(19) 0.14814(18) 0.0265(4) Uani d . 1 . .
H H13 0.1771 0.2506 0.0941 0.032 Uiso calc R 1 . .
C C14 0.17491(11) 0.40754(19) 0.2093(2) 0.0300(4) Uani d . 1 . .
H H14 0.1105 0.4177 0.1978 0.036 Uiso calc R 1 . .
C C15 0.22860(12) 0.49305(18) 0.28705(18) 0.0270(4) Uani d . 1 . .
H H15 0.2014 0.5610 0.3288 0.032 Uiso calc R 1 . .
C C16 0.32308(10) 0.47701(16) 0.30247(15) 0.0195(3) Uani d . 1 . .
C C21 0.75373(10) 0.37152(16) 0.31296(14) 0.0170(3) Uani d . 1 . .
C C22 0.79148(10) 0.27196(16) 0.39134(15) 0.0196(3) Uani d . 1 . .
H H22 0.7539 0.2054 0.4175 0.024 Uiso calc R 1 . .
C C23 0.88510(10) 0.27226(16) 0.43034(15) 0.0208(3) Uani d . 1 . .
C C24 0.94227(10) 0.36829(17) 0.39447(15) 0.0217(3) Uani d . 1 . .
H H24 1.0062 0.3666 0.4205 0.026 Uiso calc R 1 . .
C C25 0.90178(10) 0.46720(16) 0.31857(15) 0.0189(3) Uani d . 1 . .
C C26 0.80870(10) 0.47105(16) 0.27637(15) 0.0184(3) Uani d . 1 . .
H H26 0.7832 0.5394 0.2242 0.022 Uiso calc R 1 . .

loop_
_atom_site_aniso_label
_atom_site_aniso_U_11
_atom_site_aniso_U_22
_atom_site_aniso_U_33
_atom_site_aniso_U_12
_atom_site_aniso_U_13
_atom_site_aniso_U_23
Cl1 0.0285(2) 0.0291(2) 0.0314(2) -0.00172(16) 0.00678(17) -0.00990(17)
Cl2 0.0319(2) 0.0247(2) 0.0269(2) -0.00439(15) 0.00228(17) -0.00444(16)
Cl3 0.0275(2) 0.0330(2) 0.0291(2) 0.00629(16) -0.00562(16) 0.01025(18)
Cl4 0.01753(19) 0.0297(2) 0.0324(2) -0.00597(14) 0.00488(15) 0.00171(16)
C1 0.0145(6) 0.0204(8) 0.0165(7) -0.0021(5) 0.0017(5) 0.0004(6)
O1 0.0169(5) 0.0394(7) 0.0207(6) -0.0008(5) 0.0015(4) 0.0116(5)
N1 0.0121(6) 0.0269(7) 0.0160(6) 0.0004(5) 0.0005(5) 0.0066(5)
S1 0.01402(18) 0.0436(3) 0.0194(2) 0.00106(16) 0.00325(14) 0.01158(17)
C2 0.0135(6) 0.0201(8) 0.0168(7) 0.0008(5) 0.0018(5) 0.0010(6)
N2 0.0120(6) 0.0237(7) 0.0177(6) -0.0012(5) 0.0014(5) 0.0037(5)
C11 0.0138(6) 0.0216(8) 0.0158(7) -0.0009(5) 0.0032(5) 0.0048(6)
C12 0.0172(7) 0.0226(8) 0.0192(8) -0.0013(6) 0.0035(5) 0.0014(6)
C13 0.0169(7) 0.0316(9) 0.0298(9) -0.0065(6) -0.0021(6) 0.0016(7)
C14 0.0135(7) 0.0371(10) 0.0391(10) 0.0025(7) 0.0016(7) 0.0051(8)
C15 0.0222(8) 0.0267(9) 0.0330(10) 0.0065(6) 0.0065(7) 0.0029(7)
C16 0.0191(7) 0.0205(8) 0.0186(7) -0.0009(6) 0.0015(6) 0.0028(6)
C21 0.0126(6) 0.0226(8) 0.0157(7) 0.0014(5) 0.0009(5) -0.0016(6)
C22 0.0178(7) 0.0232(8) 0.0178(7) -0.0002(6) 0.0016(5) 0.0013(6)
C23 0.0213(7) 0.0244(8) 0.0157(7) 0.0050(6) -0.0010(6) 0.0017(6)
C24 0.0142(6) 0.0298(9) 0.0204(8) 0.0020(6) -0.0009(5) -0.0026(7)
C25 0.0150(7) 0.0242(8) 0.0178(7) -0.0024(6) 0.0027(5) -0.0019(6)
C26 0.0147(6) 0.0213(8) 0.0188(7) 0.0007(5) 0.0011(5) 0.0005(6)

loop_
_atom_type_symbol
_atom_type_description
_atom_type_scat_dispersion_real
_atom_type_scat_dispersion_imag
_atom_type_scat_source
C C 0.0033 0.0016 'International Tables Vol C Tables 4.2.6.8 and 6.1.1.4'
H H 0.0000 0.0000 'International Tables Vol C Tables 4.2.6.8 and 6.1.1.4'
Cl Cl 0.1484 0.1585 'International Tables Vol C Tables 4.2.6.8 and 6.1.1.4'
N N 0.0061 0.0033 'International Tables Vol C Tables 4.2.6.8 and 6.1.1.4'
O O 0.0106 0.0060 'International Tables Vol C Tables 4.2.6.8 and 6.1.1.4'
S S 0.1246 0.1234 'International Tables Vol C Tables 4.2.6.8 and 6.1.1.4'

loop_
_geom_angle_atom_site_label_1
_geom_angle_atom_site_label_2
_geom_angle_atom_site_label_3
_geom_angle_site_symmetry_1
_geom_angle_site_symmetry_3
_geom_angle
_geom_angle_publ_flag
O1 C1 N1 . . 124.54(14) ?
O1 C1 C11 . . 121.70(13) ?
N1 C1 C11 . . 113.75(13) ?
C1 N1 C2 . . 128.18(14) ?
C1 N1 H1 . . 118.9(15) ?
C2 N1 H1 . . 112.9(15) ?
N2 C2 N1 . . 114.54(13) ?
N2 C2 S1 . . 127.07(11) ?
N1 C2 S1 . . 118.38(11) ?
C2 N2 C21 . . 128.79(13) ?
C2 N2 H2 . . 114.5(15) ?
C21 N2 H2 . . 116.7(15) ?
C12 C11 C16 . . 118.01(13) ?
C12 C11 C1 . . 121.24(14) ?
C16 C11 C1 . . 120.72(14) ?
C13 C12 C11 . . 121.66(15) ?
C13 C12 Cl1 . . 119.56(13) ?
C11 C12 Cl1 . . 118.78(11) ?
C14 C13 C12 . . 118.88(16) ?
C14 C13 H13 . . 120.6 ?
C12 C13 H13 . . 120.6 ?
C13 C14 C15 . . 121.08(15) ?
C13 C14 H14 . . 119.5 ?
C15 C14 H14 . . 119.5 ?
C14 C15 C16 . . 118.71(16) ?
C14 C15 H15 . . 120.6 ?
C16 C15 H15 . . 120.6 ?
C15 C16 C11 . . 121.63(15) ?
C15 C16 Cl2 . . 119.48(13) ?
C11 C16 Cl2 . . 118.89(12) ?
C26 C21 C22 . . 120.66(14) ?
C26 C21 N2 . . 122.87(14) ?
C22 C21 N2 . . 116.38(14) ?
C23 C22 C21 . . 118.86(15) ?
C23 C22 H22 . . 120.6 ?
C21 C22 H22 . . 120.6 ?
C24 C23 C22 . . 122.24(15) ?
C24 C23 Cl3 . . 119.19(12) ?
C22 C23 Cl3 . . 118.57(13) ?
C23 C24 C25 . . 117.16(14) ?
C23 C24 H24 . . 121.4 ?
C25 C24 H24 . . 121.4 ?
C26 C25 C24 . . 122.87(15) ?
C26 C25 Cl4 . . 118.19(13) ?
C24 C25 Cl4 . . 118.93(12) ?
C25 C26 C21 . . 118.19(14) ?
C25 C26 H26 . . 120.9 ?
C21 C26 H26 . . 120.9 ?

loop_
_geom_bond_atom_site_label_1
_geom_bond_atom_site_label_2
_geom_bond_site_symmetry_2
_geom_bond_distance
_geom_bond_publ_flag
Cl1 C12 . 1.7397(17) ?
Cl2 C16 . 1.7417(17) ?
Cl3 C23 . 1.7414(17) ?
Cl4 C25 . 1.7445(16) ?
C1 O1 . 1.224(2) ?
C1 N1 . 1.3796(19) ?
C1 C11 . 1.5146(19) ?
N1 C2 . 1.3967(18) ?
N1 H1 . 0.82(2) ?
S1 C2 . 1.6745(16) ?
C2 N2 . 1.347(2) ?
N2 C21 . 1.4186(18) ?
N2 H2 . 0.91(2) ?
C11 C12 . 1.394(2) ?
C11 C16 . 1.396(2) ?
C12 C13 . 1.393(2) ?
C13 C14 . 1.390(3) ?
C13 H13 . 0.9500 ?
C14 C15 . 1.393(3) ?
C14 H14 . 0.9500 ?
C15 C16 . 1.395(2) ?
C15 H15 . 0.9500 ?
C21 C26 . 1.400(2) ?
C21 C22 . 1.401(2) ?
C22 C23 . 1.393(2) ?
C22 H22 . 0.9500 ?
C23 C24 . 1.391(2) ?
C24 C25 . 1.395(2) ?
C24 H24 . 0.9500 ?
C25 C26 . 1.393(2) ?
C26 H26 . 0.9500 ?

loop_
_geom_hbond_atom_site_label_D
_geom_hbond_atom_site_label_H
_geom_hbond_atom_site_label_A
_geom_hbond_site_symmetry_A
_geom_hbond_distance_DH
_geom_hbond_distance_HA
_geom_hbond_distance_DA
_geom_hbond_angle_DHA
N2 H2 O1 . 0.91(2) 1.89(2) 2.6581(17) 141(2)
N1 H1 S1 3_665 0.82(2) 2.57(2) 3.3653(14) 163(2)

loop_
_geom_torsion_atom_site_label_1
_geom_torsion_atom_site_label_2
_geom_torsion_atom_site_label_3
_geom_torsion_atom_site_label_4
_geom_torsion_site_symmetry_1
_geom_torsion_site_symmetry_2
_geom_torsion_site_symmetry_3
_geom_torsion_site_symmetry_4
_geom_torsion
_geom_torsion_publ_flag
O1 C1 N1 C2 . . . . -4.9(3) ?
C11 C1 N1 C2 . . . . 174.63(15) ?
C1 N1 C2 N2 . . . . -2.2(2) ?
C1 N1 C2 S1 . . . . 177.27(14) ?
N1 C2 N2 C21 . . . . -173.75(15) ?
S1 C2 N2 C21 . . . . 6.9(3) ?
O1 C1 C11 C12 . . . . -95.3(2) ?
N1 C1 C11 C12 . . . . 85.17(19) ?
O1 C1 C11 C16 . . . . 82.6(2) ?
N1 C1 C11 C16 . . . . -96.94(18) ?
C16 C11 C12 C13 . . . . -0.1(2) ?
C1 C11 C12 C13 . . . . 177.83(15) ?
C16 C11 C12 Cl1 . . . . 179.03(12) ?
C1 C11 C12 Cl1 . . . . -3.0(2) ?
C11 C12 C13 C14 . . . . -1.1(3) ?
Cl1 C12 C13 C14 . . . . 179.72(14) ?
C12 C13 C14 C15 . . . . 1.1(3) ?
C13 C14 C15 C16 . . . . 0.2(3) ?
C14 C15 C16 C11 . . . . -1.5(3) ?
C14 C15 C16 Cl2 . . . . 178.83(14) ?
C12 C11 C16 C15 . . . . 1.5(2) ?
C1 C11 C16 C15 . . . . -176.47(15) ?
C12 C11 C16 Cl2 . . . . -178.89(12) ?
C1 C11 C16 Cl2 . . . . 3.2(2) ?
C2 N2 C21 C26 . . . . 30.3(3) ?
C2 N2 C21 C22 . . . . -152.93(16) ?
C26 C21 C22 C23 . . . . -1.2(2) ?
N2 C21 C22 C23 . . . . -178.08(14) ?
C21 C22 C23 C24 . . . . 0.2(2) ?
C21 C22 C23 Cl3 . . . . -178.45(12) ?
C22 C23 C24 C25 . . . . 1.1(2) ?
Cl3 C23 C24 C25 . . . . 179.77(12) ?
C23 C24 C25 C26 . . . . -1.5(2) ?
C23 C24 C25 Cl4 . . . . 179.11(12) ?
C24 C25 C26 C21 . . . . 0.5(2) ?
Cl4 C25 C26 C21 . . . . 179.94(12) ?
C22 C21 C26 C25 . . . . 0.9(2) ?
N2 C21 C26 C25 . . . . 177.49(14) ?

loop_
_cod_related_entry_id
_cod_related_entry_database
_cod_related_entry_code
1 ChemSpider 24741437
